data_7123244
loop_
_publ_author_name
'Conejo-Rodr\'iguez, Ver\'onica'
'Pe\~nas-Defrutos, Marconi N.'
'Espinet, Pablo'

_publ_section_title
;
 d8&#x00B7;&#x00B7;&#x00B7;d10 RhI&#x00B7;&#x00B7;&#x00B7;AuI Interactions
 in Rh 2,6-Xylylisocyanide Complexes with [Au(CN)2]--: Bond Analysis and
 Crystal Effects
;
_journal_name_full 'Chemical Communications'
_journal_paper_doi 10.1039/C9CC01377F
_journal_year 2019
_chemical_formula_moiety 'C38 H36 Au N6 Rh, C H Cl3'
_chemical_formula_sum 'C39 H37 Au Cl3 N6 Rh'
_chemical_formula_weight 995.97
_space_group_crystal_system triclinic
_space_group_IT_number 2
_space_group_name_Hall '-P 1'
_space_group_name_H-M_alt 'P -1'
_symmetry_space_group_name_Hall '-P 1'
_symmetry_space_group_name_H-M 'P -1'
_atom_sites_solution_hydrogens geom
_atom_sites_solution_primary dual
_audit_creation_date 2019-01-15
_audit_creation_method
;
Olex2 1.2
(compiled 2018.05.29 svn.r3508 for OlexSys, GUI svn.r5506)
;
_audit_update_record
;
2019-01-30 deposited with the CCDC.    2019-04-01 downloaded from the CCDC.
;
_cell_angle_alpha 110.029(6)
_cell_angle_beta 90.594(5)
_cell_angle_gamma 99.495(6)
_cell_formula_units_Z 2
_cell_length_a 7.6734(5)
_cell_length_b 15.7599(12)
_cell_length_c 17.8463(10)
_cell_measurement_reflns_used 4560
_cell_measurement_temperature 180.00(14)
_cell_measurement_theta_max 26.8570
_cell_measurement_theta_min 3.4450
_cell_volume 1994.7(2)
_computing_cell_refinement 'CrysAlisPro 1.171.39.45g (Rigaku OD, 2018)'
_computing_data_collection 'CrysAlisPro 1.171.39.45g (Rigaku OD, 2018)'
_computing_data_reduction 'CrysAlisPro 1.171.39.45g (Rigaku OD, 2018)'
_computing_molecular_graphics 'Olex2 (Dolomanov et al., 2009)'
_computing_publication_material 'Olex2 (Dolomanov et al., 2009)'
_computing_structure_refinement 'ShelXL (Sheldrick, 2015)'
_computing_structure_solution 'ShelXT (Sheldrick, 2015)'
_diffrn_ambient_environment N~2~
_diffrn_ambient_temperature 180.00(14)
_diffrn_detector 'CCD plate'
_diffrn_detector_area_resol_mean 10.4757
_diffrn_detector_type Atlas
_diffrn_measured_fraction_theta_full 0.992
_diffrn_measured_fraction_theta_max 0.807
_diffrn_measurement_details
;
List of Runs (angles in degrees, time in seconds):

  # Type    Start    End  Width  t~exp~   \w     \q     \k     \f   Frames
#--------------------------------------------------------------------------
  1  \w    -35.00  63.00   1.00   14.61    --  -10.64  57.00-150.00   98
  2  \w    -76.00  18.00   1.00   14.61    --  -10.64 -57.00  60.00   94
  3  \w     34.00  99.00   1.00   14.61    --   12.20-178.00  60.00   65
;
_diffrn_measurement_device 'four-circle diffractometer'
_diffrn_measurement_device_type 'SuperNova, Dual, Cu at home/near, Atlas'
_diffrn_measurement_method '\w scans'
_diffrn_orient_matrix_type 'CrysAlisPro convention (1999,Acta A55,543-557)'
_diffrn_orient_matrix_UB_11 0.0869130000
_diffrn_orient_matrix_UB_12 0.0260282000
_diffrn_orient_matrix_UB_13 0.0057251000
_diffrn_orient_matrix_UB_21 -0.0043371000
_diffrn_orient_matrix_UB_22 0.0128791000
_diffrn_orient_matrix_UB_23 0.0420187000
_diffrn_orient_matrix_UB_31 0.0354509000
_diffrn_orient_matrix_UB_32 -0.0390862000
_diffrn_orient_matrix_UB_33 -0.0007838000
_diffrn_radiation_monochromator mirror
_diffrn_radiation_probe x-ray
_diffrn_radiation_type MoK\a
_diffrn_radiation_wavelength 0.71073
_diffrn_reflns_av_R_equivalents 0.0393
_diffrn_reflns_av_unetI/netI 0.0792
_diffrn_reflns_Laue_measured_fraction_full 0.992
_diffrn_reflns_Laue_measured_fraction_max 0.807
_diffrn_reflns_limit_h_max 10
_diffrn_reflns_limit_h_min -9
_diffrn_reflns_limit_k_max 21
_diffrn_reflns_limit_k_min -21
_diffrn_reflns_limit_l_max 16
_diffrn_reflns_limit_l_min -23
_diffrn_reflns_number 13755
_diffrn_reflns_point_group_measured_fraction_full 0.992
_diffrn_reflns_point_group_measured_fraction_max 0.807
_diffrn_reflns_theta_full 25.242
_diffrn_reflns_theta_max 29.608
_diffrn_reflns_theta_min 3.419
_diffrn_source 'micro-focus sealed X-ray tube'
_diffrn_source_type 'SuperNova (Mo) X-ray Source'
_exptl_absorpt_coefficient_mu 4.323
_exptl_absorpt_correction_T_max 1.000
_exptl_absorpt_correction_T_min 0.457
_exptl_absorpt_correction_type gaussian
_exptl_absorpt_process_details
;
CrysAlisPro 1.171.39.45g (Rigaku Oxford Diffraction, 2018)
Numerical absorption correction based on gaussian integration over
            a multifaceted crystal model
Empirical absorption correction using spherical harmonics,
 implemented in SCALE3 ABSPACK scaling algorithm.
;
_exptl_crystal_colour orange
_exptl_crystal_colour_primary orange
_exptl_crystal_density_diffrn 1.658
_exptl_crystal_description prism
_exptl_crystal_F_000 976
_exptl_crystal_size_max 0.449
_exptl_crystal_size_mid 0.13
_exptl_crystal_size_min 0.087
_refine_diff_density_max 1.440
_refine_diff_density_min -1.367
_refine_diff_density_rms 0.138
_refine_ls_extinction_method none
_refine_ls_goodness_of_fit_ref 1.064
_refine_ls_hydrogen_treatment constr
_refine_ls_matrix_type full
_refine_ls_number_parameters 487
_refine_ls_number_reflns 9062
_refine_ls_number_restraints 0
_refine_ls_restrained_S_all 1.064
_refine_ls_R_factor_all 0.0788
_refine_ls_R_factor_gt 0.0493
_refine_ls_shift/su_max 0.001
_refine_ls_shift/su_mean 0.000
_refine_ls_structure_factor_coef Fsqd
_refine_ls_weighting_details 'w=1/[\s^2^(Fo^2^)+(0.0400P)^2^+0.4738P] where P=(Fo^2^+2Fc^2^)/3'
_refine_ls_weighting_scheme calc
_refine_ls_wR_factor_gt 0.0976
_refine_ls_wR_factor_ref 0.1174
_reflns_Friedel_coverage 0.000
_reflns_number_gt 6718
_reflns_number_total 9062
_reflns_threshold_expression 'I > 2\s(I)'
_cod_data_source_file c9cc01377f2.cif
_cod_data_source_block 2a
_cod_database_code 7123244
_shelx_shelxl_version_number 2014/7
_chemical_oxdiff_formula 'C38 H36 Au N6 Rh'
_chemical_oxdiff_usercomment orange
_shelx_space_group_comment
;
The symmetry employed for this shelxl refinement is uniquely defined
by the following loop, which should always be used as a source of
symmetry information in preference to the above space-group names.
They are only intended as comments.
;
_shelx_estimated_absorpt_t_max 0.705
_shelx_estimated_absorpt_t_min 0.247
_reflns_odcompleteness_completeness 98.68
_reflns_odcompleteness_iscentric 1
_reflns_odcompleteness_theta 26.32
_olex2_refinement_description
;
1. Fixed Uiso
 At 1.2 times of:
  All C(H) groups, All C(H,H) groups
 At 1.5 times of:
  All C(H,H,H) groups
2. Others
 Sof(H50A)=Sof(Cl1)=Sof(Cl2)=Sof(Cl3)=1-FVAR(1)
 Sof(H50)=Sof(Cl1Z)=Sof(Cl2Z)=Sof(Cl3Z)=FVAR(1)
3.a Ternary CH refined with riding coordinates:
 C50(H50), C50(H50A)
3.b Aromatic/amide H refined with riding coordinates:
 C4A(H4A), C4B(H4B), C4C(H4C), C4D(H4D), C5A(H5A), C5B(H5B), C5C(H5C),
 C5D(H5D), C6A(H6A), C6B(H6B), C6C(H6C), C6D(H6D)
3.c Idealised Me refined as rotating group:
 C8A(H8AA,H8AB,H8AC), C8B(H8BA,H8BC,H8BB), C8C(H8CA,H8CB,H8CC), C8D(H8DA,H8DB,
 H8DC), C9A(H9AA,H9AB,H9AC), C9B(H9BA,H9BB,H9BC), C9C(H9CA,H9CB,H9CC), C9D(H9DA,
 H9DB,H9DC)
;
_olex2_submission_special_instructions 'No special instructions were received'
_oxdiff_exptl_absorpt_empirical_details
;
Empirical correction (ABSPACK) includes:
- Absorption correction using spherical harmonics
- Frame scaling
;
_oxdiff_exptl_absorpt_empirical_full_max 1.493
_oxdiff_exptl_absorpt_empirical_full_min 0.732

loop_
_space_group_symop_operation_xyz
'x, y, z'
'-x, -y, -z'

loop_
_atom_site_label
_atom_site_type_symbol
_atom_site_fract_x
_atom_site_fract_y
_atom_site_fract_z
_atom_site_U_iso_or_equiv
_atom_site_adp_type
_atom_site_occupancy
_atom_site_site_symmetry_order
_atom_site_calc_flag
_atom_site_refinement_flags_posn
_atom_site_refinement_flags_occupancy
_atom_site_disorder_assembly
_atom_site_disorder_group
Au1 Au 1.01936(3) 0.55236(2) 0.78408(2) 0.04139(10) Uani 1 1 d . . . .
C1A C 0.6571(9) 0.4870(5) 0.6237(4) 0.0444(17) Uani 1 1 d . . . .
C1B C 0.5564(8) 0.5565(4) 0.7837(4) 0.0385(15) Uani 1 1 d . . . .
C1C C 0.7317(8) 0.7236(5) 0.8013(4) 0.0384(15) Uani 1 1 d . . . .
C1D C 0.8319(9) 0.6687(5) 0.6463(4) 0.0392(15) Uani 1 1 d . . . .
N1A N 0.6264(8) 0.4189(4) 0.5710(3) 0.0568(18) Uani 1 1 d . . . .
N1B N 0.4730(7) 0.5362(4) 0.8307(4) 0.0449(14) Uani 1 1 d . . . .
N1C N 0.7442(8) 0.7899(4) 0.8549(3) 0.0442(14) Uani 1 1 d . . . .
Rh1 Rh 0.70369(6) 0.60526(3) 0.71218(3) 0.03467(13) Uani 1 1 d . . . .
C2A C 0.5870(9) 0.3348(5) 0.5046(4) 0.0487(19) Uani 1 1 d . . . .
C2B C 0.3747(9) 0.5131(5) 0.8877(5) 0.0497(19) Uani 1 1 d . . . .
C2C C 0.7631(8) 0.8696(4) 0.9247(4) 0.0391(16) Uani 1 1 d . . . .
C2D C 0.9778(9) 0.7757(6) 0.5760(4) 0.0477(18) Uani 1 1 d . . . .
C3A C 0.6315(10) 0.3365(5) 0.4306(4) 0.055(2) Uani 1 1 d . . . .
C3B C 0.2969(9) 0.4240(6) 0.8731(5) 0.0533(19) Uani 1 1 d . . . .
C3C C 0.8515(9) 0.8685(5) 0.9923(4) 0.0505(18) Uani 1 1 d . . . .
C3D C 1.0386(10) 0.8655(6) 0.6257(5) 0.057(2) Uani 1 1 d . . . .
C4A C 0.5884(11) 0.2541(6) 0.3664(5) 0.063(2) Uani 1 1 d . . . .
H4A H 0.6171 0.2520 0.3154 0.075 Uiso 1 1 calc R . . .
C4B C 0.2044(10) 0.4037(6) 0.9327(5) 0.062(2) Uani 1 1 d . . . .
H4B H 0.1471 0.3440 0.9238 0.075 Uiso 1 1 calc R . . .
C4C C 0.8680(9) 0.9467(6) 1.0602(4) 0.060(2) Uani 1 1 d . . . .
H4C H 0.9297 0.9497 1.1065 0.072 Uiso 1 1 calc R . . .
C4D C 1.1053(11) 0.9278(6) 0.5891(5) 0.068(2) Uani 1 1 d . . . .
H4D H 1.1462 0.9889 0.6203 0.082 Uiso 1 1 calc R . . .
N004 N 0.9020(7) 0.7124(4) 0.6109(3) 0.0452(14) Uani 1 1 d . . . .
C5A C 0.5047(12) 0.1764(6) 0.3774(5) 0.068(3) Uani 1 1 d . . . .
H5A H 0.4759 0.1221 0.3338 0.082 Uiso 1 1 calc R . . .
C5B C 0.1968(10) 0.4724(7) 1.0060(5) 0.066(2) Uani 1 1 d . . . .
H5B H 0.1363 0.4577 1.0460 0.079 Uiso 1 1 calc R . . .
C5C C 0.7930(10) 1.0194(6) 1.0589(5) 0.065(3) Uani 1 1 d . . . .
H5C H 0.8003 1.0703 1.1055 0.078 Uiso 1 1 calc R . . .
C5D C 1.1118(13) 0.9003(7) 0.5071(6) 0.079(3) Uani 1 1 d . . . .
H5D H 1.1539 0.9433 0.4836 0.095 Uiso 1 1 calc R . . .
C6A C 0.4624(12) 0.1776(6) 0.4527(5) 0.068(2) Uani 1 1 d . . . .
H6A H 0.4068 0.1237 0.4591 0.082 Uiso 1 1 calc R . . .
C6B C 0.2782(9) 0.5624(6) 1.0202(5) 0.059(2) Uani 1 1 d . . . .
H6B H 0.2717 0.6072 1.0696 0.071 Uiso 1 1 calc R . . .
C6C C 0.7070(9) 1.0191(5) 0.9905(5) 0.055(2) Uani 1 1 d . . . .
H6C H 0.6617 1.0705 0.9910 0.066 Uiso 1 1 calc R . . .
C6D C 1.0569(12) 0.8105(7) 0.4603(5) 0.068(2) Uani 1 1 d . . . .
H6D H 1.0667 0.7929 0.4054 0.082 Uiso 1 1 calc R . . .
C7A C 0.5009(11) 0.2576(6) 0.5190(4) 0.059(2) Uani 1 1 d . . . .
C7B C 0.3694(8) 0.5861(6) 0.9612(4) 0.0473(18) Uani 1 1 d . . . .
C7C C 0.6875(9) 0.9416(5) 0.9200(4) 0.0477(18) Uani 1 1 d . . . .
C7D C 0.9855(9) 0.7436(6) 0.4932(4) 0.0514(19) Uani 1 1 d . . . .
C8A C 0.7257(11) 0.4209(6) 0.4185(5) 0.066(2) Uani 1 1 d . . . .
H8AA H 0.6680 0.4715 0.4453 0.099 Uiso 1 1 calc GR . . .
H8AB H 0.7234 0.4112 0.3623 0.099 Uiso 1 1 calc GR . . .
H8AC H 0.8463 0.4342 0.4400 0.099 Uiso 1 1 calc GR . . .
C8B C 0.3088(11) 0.3507(6) 0.7929(5) 0.070(2) Uani 1 1 d . . . .
H8BA H 0.2389 0.2935 0.7912 0.105 Uiso 1 1 calc GR . . .
H8BC H 0.4300 0.3435 0.7858 0.105 Uiso 1 1 calc GR . . .
H8BB H 0.2650 0.3684 0.7510 0.105 Uiso 1 1 calc GR . . .
C8C C 0.9396(11) 0.7894(6) 0.9905(5) 0.068(2) Uani 1 1 d . . . .
H8CA H 0.8591 0.7327 0.9648 0.103 Uiso 1 1 calc GR . . .
H8CB H 0.9718 0.7945 1.0442 0.103 Uiso 1 1 calc GR . . .
H8CC H 1.0439 0.7905 0.9614 0.103 Uiso 1 1 calc GR . . .
C8D C 1.0330(13) 0.8940(6) 0.7152(5) 0.075(3) Uani 1 1 d . . . .
H8DA H 0.9125 0.8829 0.7285 0.113 Uiso 1 1 calc GR . . .
H8DB H 1.0815 0.9582 0.7394 0.113 Uiso 1 1 calc GR . . .
H8DC H 1.1014 0.8592 0.7347 0.113 Uiso 1 1 calc GR . . .
C9A C 0.4582(13) 0.2603(6) 0.6015(5) 0.080(3) Uani 1 1 d . . . .
H9AA H 0.3948 0.2013 0.5988 0.121 Uiso 1 1 calc GR . . .
H9AB H 0.3864 0.3060 0.6238 0.121 Uiso 1 1 calc GR . . .
H9AC H 0.5661 0.2751 0.6347 0.121 Uiso 1 1 calc GR . . .
C9B C 0.4538(10) 0.6829(6) 0.9749(5) 0.063(2) Uani 1 1 d . . . .
H9BA H 0.5780 0.6860 0.9673 0.094 Uiso 1 1 calc GR . . .
H9BB H 0.4380 0.7208 1.0285 0.094 Uiso 1 1 calc GR . . .
H9BC H 0.3996 0.7044 0.9377 0.094 Uiso 1 1 calc GR . . .
C9C C 0.5917(9) 0.9386(5) 0.8460(5) 0.057(2) Uani 1 1 d . . . .
H9CA H 0.6729 0.9351 0.8049 0.085 Uiso 1 1 calc GR . . .
H9CB H 0.5415 0.9932 0.8568 0.085 Uiso 1 1 calc GR . . .
H9CC H 0.4988 0.8857 0.8284 0.085 Uiso 1 1 calc GR . . .
C9D C 0.9260(11) 0.6457(6) 0.4440(4) 0.063(2) Uani 1 1 d . . . .
H9DA H 0.9955 0.6088 0.4603 0.094 Uiso 1 1 calc GR . . .
H9DB H 0.9405 0.6373 0.3887 0.094 Uiso 1 1 calc GR . . .
H9DC H 0.8034 0.6274 0.4510 0.094 Uiso 1 1 calc GR . . .
C11A C 0.8891(8) 0.4247(5) 0.7656(4) 0.0414(16) Uani 1 1 d . . . .
C11B C 1.1580(9) 0.6802(6) 0.8040(4) 0.0438(18) Uani 1 1 d . . . .
N11A N 0.8197(9) 0.3523(5) 0.7531(4) 0.0628(18) Uani 1 1 d . . . .
N11B N 1.2247(10) 0.7446(6) 0.8166(5) 0.069(2) Uani 1 1 d . . . .
C50 C 0.6826(16) 0.1539(6) 0.7485(6) 0.093(3) Uani 1 1 d . . . .
H50 H 0.7021 0.2110 0.7368 0.112 Uiso 0.491(10) 1 calc R P A 1
H50A H 0.7046 0.2131 0.7405 0.112 Uiso 0.509(10) 1 calc R P A 2
Cl1Z Cl 0.7993(11) 0.1650(5) 0.8350(5) 0.121(4) Uani 0.491(10) 1 d . P A 1
Cl2Z Cl 0.717(3) 0.0673(6) 0.6729(6) 0.249(12) Uani 0.491(10) 1 d . P A 1
Cl3Z Cl 0.4514(9) 0.1243(7) 0.7737(9) 0.166(6) Uani 0.491(10) 1 d . P A 1
Cl1 Cl 0.594(3) 0.1695(8) 0.8261(7) 0.306(15) Uani 0.509(10) 1 d . P A 2
Cl2 Cl 0.8925(14) 0.1188(7) 0.7474(8) 0.190(6) Uani 0.509(10) 1 d . P A 2
Cl3 Cl 0.5774(16) 0.0769(7) 0.6630(7) 0.158(5) Uani 0.509(10) 1 d . P A 2

loop_
_atom_site_aniso_label
_atom_site_aniso_U_11
_atom_site_aniso_U_22
_atom_site_aniso_U_33
_atom_site_aniso_U_23
_atom_site_aniso_U_13
_atom_site_aniso_U_12
Au1 0.04442(16) 0.04412(18) 0.03895(15) 0.01794(12) -0.00002(11) 0.00976(12)
C1A 0.046(4) 0.052(5) 0.038(4) 0.012(3) 0.002(3) 0.025(4)
C1B 0.043(4) 0.032(4) 0.038(4) 0.010(3) -0.008(3) 0.004(3)
C1C 0.038(3) 0.044(4) 0.033(3) 0.014(3) 0.007(3) 0.005(3)
C1D 0.047(4) 0.045(4) 0.030(3) 0.014(3) 0.005(3) 0.017(3)
N1A 0.071(4) 0.053(4) 0.043(3) 0.003(3) -0.013(3) 0.034(4)
N1B 0.040(3) 0.053(4) 0.051(3) 0.029(3) 0.004(3) 0.007(3)
N1C 0.057(3) 0.034(3) 0.039(3) 0.014(3) 0.010(3) -0.002(3)
Rh1 0.0438(3) 0.0355(3) 0.0256(2) 0.0105(2) 0.0035(2) 0.0097(2)
C2A 0.050(4) 0.046(5) 0.038(4) -0.005(3) -0.011(3) 0.019(4)
C2B 0.040(4) 0.060(5) 0.074(5) 0.049(4) 0.022(4) 0.021(4)
C2C 0.037(3) 0.033(4) 0.036(3) 0.003(3) 0.016(3) -0.006(3)
C2D 0.044(4) 0.069(5) 0.049(4) 0.040(4) 0.018(3) 0.019(4)
C3A 0.063(5) 0.054(5) 0.040(4) -0.004(4) -0.017(4) 0.029(4)
C3B 0.041(4) 0.071(6) 0.065(5) 0.043(4) 0.001(4) 0.013(4)
C3C 0.055(4) 0.052(5) 0.040(4) 0.017(3) 0.014(3) -0.007(4)
C3D 0.062(5) 0.064(6) 0.054(5) 0.030(4) 0.013(4) 0.014(4)
C4A 0.071(5) 0.062(6) 0.044(4) 0.002(4) -0.004(4) 0.019(5)
C4B 0.052(4) 0.074(6) 0.073(6) 0.045(5) 0.001(4) 0.002(4)
C4C 0.043(4) 0.076(6) 0.040(4) 0.000(4) 0.018(3) -0.005(4)
C4D 0.072(5) 0.072(6) 0.066(5) 0.034(5) 0.016(4) 0.008(5)
N004 0.045(3) 0.062(4) 0.037(3) 0.024(3) 0.008(3) 0.017(3)
C5A 0.088(6) 0.046(5) 0.051(5) -0.008(4) -0.018(4) 0.011(5)
C5B 0.044(4) 0.104(8) 0.073(6) 0.060(6) 0.004(4) 0.009(5)
C5C 0.044(4) 0.064(6) 0.054(5) -0.016(4) 0.028(4) -0.007(4)
C5D 0.099(7) 0.082(7) 0.072(6) 0.048(6) 0.025(6) 0.014(6)
C6A 0.086(6) 0.048(5) 0.064(5) 0.010(4) -0.018(5) 0.015(5)
C6B 0.041(4) 0.084(6) 0.054(5) 0.030(4) -0.002(3) 0.004(4)
C6C 0.032(3) 0.050(5) 0.067(5) -0.001(4) 0.025(4) 0.007(3)
C6D 0.083(6) 0.089(7) 0.051(5) 0.045(5) 0.024(4) 0.022(6)
C7A 0.066(5) 0.061(6) 0.043(4) 0.002(4) -0.013(4) 0.024(5)
C7B 0.030(3) 0.075(6) 0.045(4) 0.032(4) 0.002(3) 0.009(4)
C7C 0.045(4) 0.036(4) 0.045(4) 0.000(3) 0.011(3) -0.010(3)
C7D 0.045(4) 0.077(6) 0.046(4) 0.031(4) 0.014(3) 0.026(4)
C8A 0.078(6) 0.061(6) 0.055(5) 0.014(4) -0.005(4) 0.017(5)
C8B 0.067(5) 0.062(6) 0.085(6) 0.033(5) 0.015(5) 0.007(5)
C8C 0.076(6) 0.074(6) 0.062(5) 0.041(5) 0.002(4) -0.004(5)
C8D 0.103(7) 0.075(6) 0.049(5) 0.024(4) 0.013(5) 0.011(6)
C9A 0.103(7) 0.075(7) 0.056(5) 0.017(5) -0.019(5) 0.008(6)
C9B 0.059(5) 0.068(6) 0.059(5) 0.024(4) 0.013(4) 0.003(4)
C9C 0.047(4) 0.049(5) 0.071(5) 0.019(4) 0.015(4) 0.006(4)
C9D 0.070(5) 0.082(6) 0.043(4) 0.027(4) 0.005(4) 0.018(5)
C11A 0.032(3) 0.048(4) 0.049(4) 0.020(3) 0.001(3) 0.012(3)
C11B 0.026(3) 0.060(5) 0.045(4) 0.013(4) 0.009(3) 0.017(4)
N11A 0.073(4) 0.052(4) 0.063(4) 0.025(4) -0.004(4) 0.002(4)
N11B 0.066(5) 0.071(5) 0.073(5) 0.026(4) 0.011(4) 0.015(4)
C50 0.157(10) 0.049(6) 0.072(6) 0.027(5) -0.023(7) 0.004(6)
Cl1Z 0.148(7) 0.090(5) 0.122(7) 0.059(5) -0.061(6) -0.023(4)
Cl2Z 0.59(4) 0.061(5) 0.098(8) 0.030(5) 0.181(14) 0.058(13)
Cl3Z 0.079(4) 0.119(8) 0.345(17) 0.146(10) -0.028(6) 0.001(4)
Cl1 0.71(4) 0.135(9) 0.167(11) 0.103(8) 0.283(19) 0.218(17)
Cl2 0.229(10) 0.155(9) 0.241(15) 0.113(10) 0.002(9) 0.089(8)
Cl3 0.218(10) 0.067(6) 0.157(9) 0.020(5) -0.046(8) -0.014(6)

loop_
_atom_type_symbol
_atom_type_description
_atom_type_scat_dispersion_real
_atom_type_scat_dispersion_imag
_atom_type_scat_source
C C 0.0033 0.0016 'International Tables Vol C Tables 4.2.6.8 and 6.1.1.4'
H H 0.0000 0.0000 'International Tables Vol C Tables 4.2.6.8 and 6.1.1.4'
Au Au -2.0133 8.8022 'International Tables Vol C Tables 4.2.6.8 and 6.1.1.4'
Cl Cl 0.1484 0.1585 'International Tables Vol C Tables 4.2.6.8 and 6.1.1.4'
N N 0.0061 0.0033 'International Tables Vol C Tables 4.2.6.8 and 6.1.1.4'
Rh Rh -1.1178 0.9187 'International Tables Vol C Tables 4.2.6.8 and 6.1.1.4'

loop_
_exptl_crystal_face_index_h
_exptl_crystal_face_index_k
_exptl_crystal_face_index_l
_exptl_crystal_face_perp_dist
0 21 -16 0.0433
0 -21 16 0.0433
9 -7 -10 0.1603
-9 7 10 0.1603
0 -1 24 0.0541
0 1 -24 0.0541
0 -21 1 0.0355
1 20 0 0.0592

loop_
_geom_angle_atom_site_label_1
_geom_angle_atom_site_label_2
_geom_angle_atom_site_label_3
_geom_angle
C11A Au1 Rh1 92.88(17)
C11A Au1 C11B 178.2(2)
C11B Au1 Rh1 88.95(19)
N1A C1A Rh1 178.0(6)
N1B C1B Rh1 173.5(6)
N1C C1C Rh1 176.8(6)
N004 C1D Rh1 174.4(6)
C1A N1A C2A 179.1(7)
C1B N1B C2B 179.2(8)
C1C N1C C2C 176.6(7)
C1A Rh1 Au1 92.18(18)
C1A Rh1 C1B 92.7(3)
C1A Rh1 C1C 175.8(3)
C1A Rh1 C1D 92.9(3)
C1B Rh1 Au1 86.45(17)
C1C Rh1 Au1 91.12(18)
C1C Rh1 C1B 84.9(3)
C1D Rh1 Au1 99.31(18)
C1D Rh1 C1B 171.8(2)
C1D Rh1 C1C 89.1(3)
C3A C2A N1A 117.7(8)
C3A C2A C7A 124.7(7)
C7A C2A N1A 117.5(7)
N1B C2B C7B 115.8(7)
C3B C2B N1B 120.2(7)
C3B C2B C7B 123.9(7)
C3C C2C N1C 117.8(6)
C7C C2C N1C 117.0(6)
C7C C2C C3C 125.2(6)
C3D C2D N004 118.0(6)
C3D C2D C7D 124.6(7)
C7D C2D N004 117.3(7)
C2A C3A C4A 116.7(8)
C2A C3A C8A 122.6(7)
C4A C3A C8A 120.6(8)
C2B C3B C4B 118.1(8)
C2B C3B C8B 120.4(7)
C4B C3B C8B 121.5(8)
C2C C3C C4C 117.2(7)
C2C C3C C8C 121.5(6)
C4C C3C C8C 121.1(7)
C2D C3D C4D 116.9(7)
C2D C3D C8D 121.5(8)
C4D C3D C8D 121.6(8)
C3A C4A H4A 119.6
C5A C4A C3A 120.9(8)
C5A C4A H4A 119.6
C3B C4B H4B 119.9
C3B C4B C5B 120.2(9)
C5B C4B H4B 119.9
C3C C4C H4C 120.1
C5C C4C C3C 119.7(8)
C5C C4C H4C 120.1
C3D C4D H4D 119.5
C5D C4D C3D 120.9(9)
C5D C4D H4D 119.5
C1D N004 C2D 171.9(7)
C4A C5A H5A 119.7
C4A C5A C6A 120.6(7)
C6A C5A H5A 119.7
C4B C5B H5B 119.5
C6B C5B C4B 121.0(8)
C6B C5B H5B 119.5
C4C C5C H5C 119.1
C4C C5C C6C 121.9(7)
C6C C5C H5C 119.1
C4D C5D H5D 119.7
C6D C5D C4D 120.6(9)
C6D C5D H5D 119.7
C5A C6A H6A 119.3
C5A C6A C7A 121.4(9)
C7A C6A H6A 119.3
C5B C6B H6B 119.7
C5B C6B C7B 120.6(8)
C7B C6B H6B 119.7
C5C C6C H6C 119.8
C5C C6C C7C 120.5(8)
C7C C6C H6C 119.8
C5D C6D H6D 119.2
C5D C6D C7D 121.6(8)
C7D C6D H6D 119.2
C2A C7A C9A 122.0(7)
C6A C7A C2A 115.7(8)
C6A C7A C9A 122.3(9)
C2B C7B C9B 122.7(7)
C6B C7B C2B 116.1(8)
C6B C7B C9B 121.2(7)
C2C C7C C6C 115.5(7)
C2C C7C C9C 123.0(6)
C6C C7C C9C 121.6(7)
C2D C7D C6D 115.3(8)
C2D C7D C9D 121.9(7)
C6D C7D C9D 122.8(7)
C3A C8A H8AA 109.5
C3A C8A H8AB 109.5
C3A C8A H8AC 109.5
H8AA C8A H8AB 109.5
H8AA C8A H8AC 109.5
H8AB C8A H8AC 109.5
C3B C8B H8BA 109.5
C3B C8B H8BC 109.5
C3B C8B H8BB 109.5
H8BA C8B H8BC 109.5
H8BA C8B H8BB 109.5
H8BC C8B H8BB 109.5
C3C C8C H8CA 109.5
C3C C8C H8CB 109.5
C3C C8C H8CC 109.5
H8CA C8C H8CB 109.5
H8CA C8C H8CC 109.5
H8CB C8C H8CC 109.5
C3D C8D H8DA 109.5
C3D C8D H8DB 109.5
C3D C8D H8DC 109.5
H8DA C8D H8DB 109.5
H8DA C8D H8DC 109.5
H8DB C8D H8DC 109.5
C7A C9A H9AA 109.5
C7A C9A H9AB 109.5
C7A C9A H9AC 109.5
H9AA C9A H9AB 109.5
H9AA C9A H9AC 109.5
H9AB C9A H9AC 109.5
C7B C9B H9BA 109.5
C7B C9B H9BB 109.5
C7B C9B H9BC 109.5
H9BA C9B H9BB 109.5
H9BA C9B H9BC 109.5
H9BB C9B H9BC 109.5
C7C C9C H9CA 109.5
C7C C9C H9CB 109.5
C7C C9C H9CC 109.5
H9CA C9C H9CB 109.5
H9CA C9C H9CC 109.5
H9CB C9C H9CC 109.5
C7D C9D H9DA 109.5
C7D C9D H9DB 109.5
C7D C9D H9DC 109.5
H9DA C9D H9DB 109.5
H9DA C9D H9DC 109.5
H9DB C9D H9DC 109.5
N11A C11A Au1 177.6(7)
N11B C11B Au1 177.1(8)
Cl1Z C50 H50 112.0
Cl1Z C50 Cl3Z 101.0(7)
Cl2Z C50 H50 112.0
Cl2Z C50 Cl1Z 112.8(10)
Cl2Z C50 Cl3Z 106.5(10)
Cl3Z C50 H50 112.0
Cl1 C50 H50A 106.4
Cl1 C50 Cl2 115.1(11)
Cl1 C50 Cl3 119.7(12)
Cl2 C50 H50A 106.4
Cl3 C50 H50A 106.4
Cl3 C50 Cl2 101.9(7)

loop_
_geom_bond_atom_site_label_1
_geom_bond_atom_site_label_2
_geom_bond_distance
Au1 Rh1 3.0893(6)
Au1 C11A 2.008(8)
Au1 C11B 2.028(9)
C1A N1A 1.146(8)
C1A Rh1 1.962(7)
C1B N1B 1.159(8)
C1B Rh1 1.978(7)
C1C N1C 1.138(8)
C1C Rh1 1.971(7)
C1D Rh1 1.963(7)
C1D N004 1.160(9)
N1A C2A 1.427(9)
N1B C2B 1.384(9)
N1C C2C 1.419(8)
C2A C3A 1.376(11)
C2A C7A 1.391(11)
C2B C3B 1.365(10)
C2B C7B 1.425(10)
C2C C3C 1.384(10)
C2C C7C 1.383(10)
C2D C3D 1.386(11)
C2D N004 1.401(9)
C2D C7D 1.393(9)
C3A C4A 1.393(10)
C3A C8A 1.490(12)
C3B C4B 1.383(11)
C3B C8B 1.516(11)
C3C C4C 1.387(10)
C3C C8C 1.505(10)
C3D C4D 1.391(11)
C3D C8D 1.508(10)
C4A H4A 0.9300
C4A C5A 1.362(12)
C4B H4B 0.9300
C4B C5B 1.392(12)
C4C H4C 0.9300
C4C C5C 1.371(12)
C4D H4D 0.9300
C4D C5D 1.380(12)
C5A H5A 0.9300
C5A C6A 1.380(12)
C5B H5B 0.9300
C5B C6B 1.387(12)
C5C H5C 0.9300
C5C C6C 1.380(11)
C5D H5D 0.9300
C5D C6D 1.366(12)
C6A H6A 0.9300
C6A C7A 1.388(10)
C6B H6B 0.9300
C6B C7B 1.392(10)
C6C H6C 0.9300
C6C C7C 1.407(9)
C6D H6D 0.9300
C6D C7D 1.414(11)
C7A C9A 1.498(11)
C7B C9B 1.491(11)
C7C C9C 1.489(10)
C7D C9D 1.480(11)
C8A H8AA 0.9600
C8A H8AB 0.9600
C8A H8AC 0.9600
C8B H8BA 0.9600
C8B H8BC 0.9600
C8B H8BB 0.9600
C8C H8CA 0.9600
C8C H8CB 0.9600
C8C H8CC 0.9600
C8D H8DA 0.9600
C8D H8DB 0.9600
C8D H8DC 0.9600
C9A H9AA 0.9600
C9A H9AB 0.9600
C9A H9AC 0.9600
C9B H9BA 0.9600
C9B H9BB 0.9600
C9B H9BC 0.9600
C9C H9CA 0.9600
C9C H9CB 0.9600
C9C H9CC 0.9600
C9D H9DA 0.9600
C9D H9DB 0.9600
C9D H9DC 0.9600
C11A N11A 1.120(9)
C11B N11B 1.006(9)
C50 H50 0.9800
C50 H50A 0.9800
C50 Cl1Z 1.719(11)
C50 Cl2Z 1.618(12)
C50 Cl3Z 1.859(15)
C50 Cl1 1.512(13)
C50 Cl2 1.786(14)
C50 Cl3 1.683(13)

loop_
_exptl_oxdiff_crystal_face_indexfrac_h
_exptl_oxdiff_crystal_face_indexfrac_k
_exptl_oxdiff_crystal_face_indexfrac_l
_exptl_oxdiff_crystal_face_x
_exptl_oxdiff_crystal_face_y
_exptl_oxdiff_crystal_face_z
-0.0000 21.0000 -16.0000 0.4550 -0.4018 -0.8083
0.0000 -21.0000 16.0000 -0.4550 0.4018 0.8083
9.0000 -7.0000 -10.0000 0.5428 -0.5494 0.6005
-9.0000 7.0000 10.0000 -0.5428 0.5494 -0.6005
0.0000 -1.0000 24.0000 0.1114 0.9956 0.0203
-0.0000 1.0000 -24.0000 -0.1114 -0.9956 -0.0203
-0.0000 -21.0000 1.0000 -0.5409 -0.2284 0.8200
1.0000 20.0000 -0.0000 0.6075 0.2532 -0.7463
